data_1514700
loop_
_publ_author_name
'Eitel, Simon H.'
'Jautze, Sascha'
'Frey, Wolfgang'
'Peters, Ren\'e'

_publ_section_title
;
 Asymmetric Michael additions of \a-cyanoacetates by soft Lewis acid/hard
 Br\/onsted acid catalysis: stereodivergency with bi- vs. monometallic
 catalysts
;
_journal_issue 5
_journal_name_full 'Chemical Science'
_journal_page_first 2218
_journal_paper_doi 10.1039/c3sc50419k
_journal_volume 4
_journal_year 2013
_chemical_absolute_configuration rd
_chemical_formula_moiety 'C19 H25 N O3'
_chemical_formula_sum 'C19 H25 N O3'
_chemical_formula_weight 315.40
_chemical_name_systematic
;
(S)-tert-Butyl-2-cyano-2-((1R,3S)-3-hydroxycyclohexyl)-2-phenylacetate
;
_space_group_IT_number 19
_symmetry_cell_setting orthorhombic
_symmetry_space_group_name_Hall 'P 2ac 2ab'
_symmetry_space_group_name_H-M 'P 21 21 21'
_atom_sites_solution_hydrogens geom
_atom_sites_solution_primary direct
_atom_sites_solution_secondary difmap
_audit_creation_method SHELXL-97
_cell_angle_alpha 90.00
_cell_angle_beta 90.00
_cell_angle_gamma 90.00
_cell_formula_units_Z 4
_cell_length_a 8.2536(3)
_cell_length_b 12.3017(5)
_cell_length_c 17.9593(7)
_cell_measurement_reflns_used 2907
_cell_measurement_temperature 100(2)
_cell_measurement_theta_max 66.59
_cell_measurement_theta_min 4.36
_cell_volume 1823.47(12)
_computing_cell_refinement 'Bruker APEXII Software Suite, 2008'
_computing_data_collection 'Bruker APEXII Software Suite, 2008'
_computing_data_reduction 'Bruker APEXII Software Suite, 2008'
_computing_molecular_graphics 'SHELXTL-plus, XP (Sheldrick, 1991)'
_computing_structure_refinement 'SHELXL-97 (Sheldrick, 1997)'
_computing_structure_solution 'SHELXS-97 (Sheldrick, 1990)'
_diffrn_ambient_temperature 100(2)
_diffrn_measured_fraction_theta_full 0.986
_diffrn_measured_fraction_theta_max 0.986
_diffrn_measurement_device_type 'Bruker Kappa APEXII Duo'
_diffrn_measurement_method 'Omega + Phi Scans'
_diffrn_radiation_monochromator graphite
_diffrn_radiation_source I\mS
_diffrn_radiation_type CuK\a
_diffrn_radiation_wavelength 1.54178
_diffrn_reflns_av_R_equivalents 0.0437
_diffrn_reflns_av_sigmaI/netI 0.0388
_diffrn_reflns_limit_h_max 9
_diffrn_reflns_limit_h_min -9
_diffrn_reflns_limit_k_max 14
_diffrn_reflns_limit_k_min -14
_diffrn_reflns_limit_l_max 20
_diffrn_reflns_limit_l_min -20
_diffrn_reflns_number 18241
_diffrn_reflns_theta_full 66.59
_diffrn_reflns_theta_max 66.59
_diffrn_reflns_theta_min 4.36
_diffrn_standards_decay_% 0
_diffrn_standards_interval_count 0
_diffrn_standards_number 0
_exptl_absorpt_coefficient_mu 0.616
_exptl_absorpt_correction_T_max 0.7528
_exptl_absorpt_correction_T_min 0.6458
_exptl_absorpt_correction_type multi-scan
_exptl_absorpt_process_details 'Blessing, 1995'
_exptl_crystal_colour colourless
_exptl_crystal_density_diffrn 1.149
_exptl_crystal_density_method 'not measured'
_exptl_crystal_description block
_exptl_crystal_F_000 680
_exptl_crystal_size_max 0.26
_exptl_crystal_size_mid 0.21
_exptl_crystal_size_min 0.18
_refine_diff_density_max 0.153
_refine_diff_density_min -0.128
_refine_diff_density_rms 0.030
_refine_ls_abs_structure_details 'Flack H D (1983), Acta Cryst. A39, 876-881'
_refine_ls_abs_structure_Flack 0.11(15)
_refine_ls_extinction_method none
_refine_ls_goodness_of_fit_ref 1.037
_refine_ls_hydrogen_treatment mixed
_refine_ls_matrix_type full
_refine_ls_number_parameters 215
_refine_ls_number_reflns 3112
_refine_ls_number_restraints 0
_refine_ls_restrained_S_all 1.037
_refine_ls_R_factor_all 0.0343
_refine_ls_R_factor_gt 0.0250
_refine_ls_shift/su_max 0.000
_refine_ls_shift/su_mean 0.000
_refine_ls_structure_factor_coef Fsqd
_refine_ls_weighting_details 'calc w=1/[\s^2^(Fo^2^)+(0.0333P)^2^+0.2950P] where P=(Fo^2^+2Fc^2^)/3'
_refine_ls_weighting_scheme calc
_refine_ls_wR_factor_gt 0.0637
_refine_ls_wR_factor_ref 0.0640
_reflns_number_gt 2907
_reflns_number_total 3112
_reflns_threshold_expression >2sigma(I)
_cod_data_source_file c3sc50419k.txt
_cod_data_source_block s1845lc2
_cod_database_code 1514700

loop_
_symmetry_equiv_pos_as_xyz
'x, y, z'
'-x+1/2, -y, z+1/2'
'-x, y+1/2, -z+1/2'
'x+1/2, -y+1/2, -z'

loop_
_atom_site_label
_atom_site_type_symbol
_atom_site_fract_x
_atom_site_fract_y
_atom_site_fract_z
_atom_site_U_iso_or_equiv
_atom_site_adp_type
_atom_site_occupancy
_atom_site_symmetry_multiplicity
_atom_site_calc_flag
_atom_site_refinement_flags
O1 O 0.19181(10) 0.49466(7) 0.23340(4) 0.02349(19) Uani 1 1 d .
C1 C 0.21833(14) 0.47599(9) 0.36646(6) 0.0178(2) Uani 1 1 d .
N1 N 0.44363(13) 0.53395(8) 0.46111(6) 0.0243(2) Uani 1 1 d .
O2 O 0.44151(10) 0.47344(7) 0.28329(4) 0.0247(2) Uani 1 1 d .
C2 C 0.34763(14) 0.50777(10) 0.41892(6) 0.0191(2) Uani 1 1 d .
O3 O -0.24305(11) 0.59193(7) 0.52553(5) 0.0252(2) Uani 1 1 d .
H3 H -0.351(3) 0.5805(15) 0.5166(9) 0.050(5) Uiso 1 1 d .
C3 C 0.28200(14) 0.48431(9) 0.28556(6) 0.0188(2) Uani 1 1 d .
C4 C 0.07120(14) 0.55508(9) 0.37620(6) 0.0179(2) Uani 1 1 d .
H4 H -0.0081 0.5380 0.3358 0.022 Uiso 1 1 calc R
C5 C 0.11898(15) 0.67449(10) 0.36745(6) 0.0200(2) Uani 1 1 d .
H5A H 0.1716 0.6854 0.3185 0.024 Uiso 1 1 calc R
H5B H 0.1978 0.6944 0.4067 0.024 Uiso 1 1 calc R
C6 C -0.03055(16) 0.74783(10) 0.37333(7) 0.0239(3) Uani 1 1 d .
H6A H 0.0032 0.8249 0.3704 0.029 Uiso 1 1 calc R
H6B H -0.1043 0.7329 0.3311 0.029 Uiso 1 1 calc R
C7 C -0.11992(15) 0.72823(10) 0.44651(7) 0.0232(3) Uani 1 1 d .
H7A H -0.0500 0.7506 0.4886 0.028 Uiso 1 1 calc R
H7B H -0.2192 0.7734 0.4478 0.028 Uiso 1 1 calc R
C8 C -0.16552(13) 0.60966(10) 0.45537(6) 0.0201(2) Uani 1 1 d .
H8 H -0.2422 0.5891 0.4146 0.024 Uiso 1 1 calc R
C9 C -0.01582(14) 0.53724(9) 0.45053(6) 0.0196(2) Uani 1 1 d .
H9A H -0.0484 0.4601 0.4550 0.024 Uiso 1 1 calc R
H9B H 0.0587 0.5544 0.4921 0.024 Uiso 1 1 calc R
C10 C 0.16757(14) 0.35706(10) 0.37980(6) 0.0182(2) Uani 1 1 d .
C11 C 0.21890(15) 0.29838(10) 0.44130(7) 0.0237(3) Uani 1 1 d .
H11 H 0.2937 0.3299 0.4752 0.028 Uiso 1 1 calc R
C12 C 0.16151(16) 0.19364(11) 0.45364(7) 0.0282(3) Uani 1 1 d .
H12 H 0.1965 0.1543 0.4962 0.034 Uiso 1 1 calc R
C13 C 0.05362(17) 0.14644(10) 0.40416(7) 0.0276(3) Uani 1 1 d .
H13 H 0.0145 0.0749 0.4126 0.033 Uiso 1 1 calc R
C14 C 0.00351(17) 0.20412(11) 0.34259(7) 0.0284(3) Uani 1 1 d .
H14 H -0.0696 0.1718 0.3083 0.034 Uiso 1 1 calc R
C15 C 0.05906(16) 0.30907(10) 0.33033(7) 0.0238(3) Uani 1 1 d .
H15 H 0.0229 0.3484 0.2880 0.029 Uiso 1 1 calc R
C16 C 0.52813(15) 0.46392(11) 0.21018(7) 0.0278(3) Uani 1 1 d .
C17 C 0.70270(18) 0.45280(19) 0.23472(9) 0.0513(5) Uani 1 1 d .
H17A H 0.7348 0.5177 0.2628 0.077 Uiso 1 1 calc R
H17B H 0.7724 0.4451 0.1909 0.077 Uiso 1 1 calc R
H17C H 0.7140 0.3884 0.2665 0.077 Uiso 1 1 calc R
C18 C 0.5047(2) 0.56627(13) 0.16486(8) 0.0387(4) Uani 1 1 d .
H18A H 0.3909 0.5721 0.1496 0.058 Uiso 1 1 calc R
H18B H 0.5737 0.5634 0.1205 0.058 Uiso 1 1 calc R
H18C H 0.5340 0.6297 0.1950 0.058 Uiso 1 1 calc R
C19 C 0.47008(19) 0.36264(12) 0.17076(8) 0.0351(3) Uani 1 1 d .
H19A H 0.4772 0.3004 0.2047 0.053 Uiso 1 1 calc R
H19B H 0.5381 0.3492 0.1270 0.053 Uiso 1 1 calc R
H19C H 0.3573 0.3726 0.1550 0.053 Uiso 1 1 calc R

loop_
_atom_site_aniso_label
_atom_site_aniso_U_11
_atom_site_aniso_U_22
_atom_site_aniso_U_33
_atom_site_aniso_U_23
_atom_site_aniso_U_13
_atom_site_aniso_U_12
O1 0.0215(4) 0.0295(5) 0.0194(4) 0.0009(4) -0.0006(4) 0.0036(3)
C1 0.0161(5) 0.0204(6) 0.0170(5) -0.0016(5) -0.0013(4) 0.0003(5)
N1 0.0210(5) 0.0277(5) 0.0243(5) 0.0005(5) -0.0030(5) -0.0006(4)
O2 0.0162(4) 0.0389(5) 0.0189(4) -0.0027(4) 0.0018(3) 0.0014(4)
C2 0.0173(6) 0.0202(6) 0.0198(5) 0.0007(5) 0.0012(5) 0.0016(4)
O3 0.0198(5) 0.0350(5) 0.0209(4) -0.0014(4) 0.0024(4) -0.0012(4)
C3 0.0183(6) 0.0171(5) 0.0209(6) -0.0008(5) 0.0009(5) 0.0001(4)
C4 0.0145(5) 0.0199(6) 0.0194(5) -0.0007(5) -0.0024(5) 0.0005(4)
C5 0.0212(6) 0.0210(6) 0.0177(5) 0.0000(5) 0.0009(5) -0.0016(5)
C6 0.0266(7) 0.0217(6) 0.0233(6) 0.0010(5) 0.0009(5) 0.0038(5)
C7 0.0241(6) 0.0235(6) 0.0221(6) -0.0016(5) 0.0008(5) 0.0069(5)
C8 0.0163(6) 0.0275(6) 0.0163(5) -0.0022(5) -0.0002(4) 0.0000(4)
C9 0.0185(5) 0.0198(6) 0.0205(5) -0.0004(5) 0.0016(5) -0.0012(4)
C10 0.0167(6) 0.0199(6) 0.0179(5) -0.0020(5) 0.0038(5) 0.0019(4)
C11 0.0226(6) 0.0260(6) 0.0226(6) 0.0007(5) -0.0022(5) 0.0019(5)
C12 0.0313(7) 0.0247(6) 0.0287(6) 0.0070(6) 0.0005(6) 0.0050(5)
C13 0.0323(7) 0.0193(6) 0.0312(7) -0.0003(5) 0.0072(6) -0.0012(5)
C14 0.0330(7) 0.0266(7) 0.0256(6) -0.0037(5) -0.0004(6) -0.0060(5)
C15 0.0272(6) 0.0237(6) 0.0205(6) 0.0010(5) -0.0014(5) -0.0011(5)
C16 0.0207(6) 0.0428(8) 0.0200(6) -0.0025(6) 0.0066(5) 0.0000(5)
C17 0.0217(7) 0.0994(15) 0.0328(7) -0.0085(9) 0.0063(6) 0.0049(8)
C18 0.0432(9) 0.0394(8) 0.0334(7) 0.0027(6) 0.0149(7) -0.0079(6)
C19 0.0383(8) 0.0377(8) 0.0293(7) -0.0059(6) 0.0114(6) 0.0020(6)

loop_
_atom_type_symbol
_atom_type_description
_atom_type_scat_dispersion_real
_atom_type_scat_dispersion_imag
_atom_type_scat_source
C C 0.0181 0.0091 'International Tables Vol C Tables 4.2.6.8 and 6.1.1.4'
H H 0.0000 0.0000 'International Tables Vol C Tables 4.2.6.8 and 6.1.1.4'
N N 0.0311 0.0180 'International Tables Vol C Tables 4.2.6.8 and 6.1.1.4'
O O 0.0492 0.0322 'International Tables Vol C Tables 4.2.6.8 and 6.1.1.4'

loop_
_geom_angle_atom_site_label_1
_geom_angle_atom_site_label_2
_geom_angle_atom_site_label_3
_geom_angle
C2 C1 C10 110.42(9)
C2 C1 C3 109.63(9)
C10 C1 C3 107.51(9)
C2 C1 C4 108.95(9)
C10 C1 C4 111.21(9)
C3 C1 C4 109.08(9)
C3 O2 C16 120.59(9)
N1 C2 C1 177.58(12)
C8 O3 H3 107.7(11)
O1 C3 O2 127.01(11)
O1 C3 C1 121.84(10)
O2 C3 C1 111.07(10)
C5 C4 C9 110.38(9)
C5 C4 C1 112.67(10)
C9 C4 C1 111.84(9)
C5 C4 H4 107.2
C9 C4 H4 107.2
C1 C4 H4 107.2
C4 C5 C6 110.53(10)
C4 C5 H5A 109.5
C6 C5 H5A 109.5
C4 C5 H5B 109.5
C6 C5 H5B 109.5
H5A C5 H5B 108.1
C7 C6 C5 110.83(10)
C7 C6 H6A 109.5
C5 C6 H6A 109.5
C7 C6 H6B 109.5
C5 C6 H6B 109.5
H6A C6 H6B 108.1
C8 C7 C6 111.27(10)
C8 C7 H7A 109.4
C6 C7 H7A 109.4
C8 C7 H7B 109.4
C6 C7 H7B 109.4
H7A C7 H7B 108.0
O3 C8 C7 110.53(9)
O3 C8 C9 108.88(9)
C7 C8 C9 110.80(9)
O3 C8 H8 108.9
C7 C8 H8 108.9
C9 C8 H8 108.9
C8 C9 C4 110.22(9)
C8 C9 H9A 109.6
C4 C9 H9A 109.6
C8 C9 H9B 109.6
C4 C9 H9B 109.6
H9A C9 H9B 108.1
C11 C10 C15 118.96(11)
C11 C10 C1 122.37(10)
C15 C10 C1 118.57(10)
C10 C11 C12 120.37(12)
C10 C11 H11 119.8
C12 C11 H11 119.8
C13 C12 C11 120.33(12)
C13 C12 H12 119.8
C11 C12 H12 119.8
C14 C13 C12 119.47(12)
C14 C13 H13 120.3
C12 C13 H13 120.3
C13 C14 C15 120.50(12)
C13 C14 H14 119.7
C15 C14 H14 119.7
C14 C15 C10 120.37(11)
C14 C15 H15 119.8
C10 C15 H15 119.8
O2 C16 C19 108.87(11)
O2 C16 C18 110.20(11)
C19 C16 C18 113.19(11)
O2 C16 C17 101.89(10)
C19 C16 C17 111.34(13)
C18 C16 C17 110.75(13)
C16 C17 H17A 109.5
C16 C17 H17B 109.5
H17A C17 H17B 109.5
C16 C17 H17C 109.5
H17A C17 H17C 109.5
H17B C17 H17C 109.5
C16 C18 H18A 109.5
C16 C18 H18B 109.5
H18A C18 H18B 109.5
C16 C18 H18C 109.5
H18A C18 H18C 109.5
H18B C18 H18C 109.5
C16 C19 H19A 109.5
C16 C19 H19B 109.5
H19A C19 H19B 109.5
C16 C19 H19C 109.5
H19A C19 H19C 109.5
H19B C19 H19C 109.5

loop_
_geom_bond_atom_site_label_1
_geom_bond_atom_site_label_2
_geom_bond_distance
O1 C3 1.2031(14)
C1 C2 1.4761(16)
C1 C10 1.5406(16)
C1 C3 1.5485(15)
C1 C4 1.5659(15)
N1 C2 1.1427(16)
O2 C3 1.3240(14)
O2 C16 1.4996(14)
O3 C8 1.4299(14)
O3 H3 0.91(2)
C4 C5 1.5291(16)
C4 C9 1.5316(16)
C4 H4 1.0000
C5 C6 1.5324(17)
C5 H5A 0.9900
C5 H5B 0.9900
C6 C7 1.5263(17)
C6 H6A 0.9900
C6 H6B 0.9900
C7 C8 1.5147(17)
C7 H7A 0.9900
C7 H7B 0.9900
C8 C9 1.5258(15)
C8 H8 1.0000
C9 H9A 0.9900
C9 H9B 0.9900
C10 C11 1.3858(17)
C10 C15 1.3928(17)
C11 C12 1.3905(19)
C11 H11 0.9500
C12 C13 1.3856(19)
C12 H12 0.9500
C13 C14 1.3774(19)
C13 H13 0.9500
C14 C15 1.3876(18)
C14 H14 0.9500
C15 H15 0.9500
C16 C19 1.511(2)
C16 C18 1.512(2)
C16 C17 1.5129(19)
C17 H17A 0.9800
C17 H17B 0.9800
C17 H17C 0.9800
C18 H18A 0.9800
C18 H18B 0.9800
C18 H18C 0.9800
C19 H19A 0.9800
C19 H19B 0.9800
C19 H19C 0.9800

loop_
_geom_torsion_atom_site_label_1
_geom_torsion_atom_site_label_2
_geom_torsion_atom_site_label_3
_geom_torsion_atom_site_label_4
_geom_torsion
C10 C1 C2 N1 -97(3)
C3 C1 C2 N1 145(3)
C4 C1 C2 N1 26(3)
C16 O2 C3 O1 -5.03(18)
C16 O2 C3 C1 171.88(10)
C2 C1 C3 O1 -157.42(11)
C10 C1 C3 O1 82.51(13)
C4 C1 C3 O1 -38.19(15)
C2 C1 C3 O2 25.49(13)
C10 C1 C3 O2 -94.58(11)
C4 C1 C3 O2 144.72(10)
C2 C1 C4 C5 55.01(13)
C10 C1 C4 C5 176.95(9)
C3 C1 C4 C5 -64.64(12)
C2 C1 C4 C9 -70.02(12)
C10 C1 C4 C9 51.92(12)
C3 C1 C4 C9 170.33(9)
C9 C4 C5 C6 -57.21(12)
C1 C4 C5 C6 176.98(9)
C4 C5 C6 C7 55.98(13)
C5 C6 C7 C8 -55.89(13)
C6 C7 C8 O3 177.58(9)
C6 C7 C8 C9 56.81(13)
O3 C8 C9 C4 -179.45(9)
C7 C8 C9 C4 -57.69(12)
C5 C4 C9 C8 57.96(12)
C1 C4 C9 C8 -175.75(9)
C2 C1 C10 C11 10.41(15)
C3 C1 C10 C11 129.97(11)
C4 C1 C10 C11 -110.68(12)
C2 C1 C10 C15 -173.23(10)
C3 C1 C10 C15 -53.66(13)
C4 C1 C10 C15 65.69(13)
C15 C10 C11 C12 -0.62(17)
C1 C10 C11 C12 175.73(11)
C10 C11 C12 C13 0.65(19)
C11 C12 C13 C14 0.0(2)
C12 C13 C14 C15 -0.6(2)
C13 C14 C15 C10 0.6(2)
C11 C10 C15 C14 -0.02(18)
C1 C10 C15 C14 -176.51(11)
C3 O2 C16 C19 -62.02(15)
C3 O2 C16 C18 62.67(15)
C3 O2 C16 C17 -179.73(13)
